data_7004007
loop_
_publ_author_name
'Panneerselvam, Arunkumar'
'Nguyen, Chinh Q.'
'Waters, John'
'Malik, Mohammad A.'
'O'Brien, Paul'
'Raftery, James'
'Helliwell, Madeleine'

_publ_section_title
;
 Ligand influence on the formation of P/Se semiconductor materials from
 metal--organic complexes
;
_journal_issue 33
_journal_name_full 'Dalton Transactions'
_journal_page_first 4499
_journal_page_last 4506
_journal_paper_doi 10.1039/b802012d
_journal_year 2008
_chemical_formula_sum 'C12 H28 Ni P2 Se4'
_chemical_formula_weight 608.83
_chemical_name_systematic
;
?
;
_space_group_IT_number 14
_symmetry_cell_setting monoclinic
_symmetry_space_group_name_Hall '-P 2yn'
_symmetry_space_group_name_H-M 'P 1 21/n 1'
_atom_sites_solution_hydrogens geom
_atom_sites_solution_primary direct
_atom_sites_solution_secondary difmap
_audit_creation_method SHELXL-97
_cell_angle_alpha 90.00
_cell_angle_beta 97.904(2)
_cell_angle_gamma 90.00
_cell_formula_units_Z 2
_cell_length_a 9.2865(9)
_cell_length_b 10.9349(10)
_cell_length_c 10.1364(10)
_cell_measurement_reflns_used 3486
_cell_measurement_temperature 100(2)
_cell_measurement_theta_max 26.37
_cell_measurement_theta_min 2.21
_cell_volume 1019.54(17)
_computing_cell_refinement 'Bruker SMART'
_computing_data_collection 'Bruker SMART'
_computing_data_reduction 'Bruker SAINT'
_computing_molecular_graphics 'Bruker SHELXTL'
_computing_publication_material 'Bruker SHELXTL'
_computing_structure_refinement 'SHELXL-97 (Sheldrick, 1997)'
_computing_structure_solution 'SHELXS-97 (Sheldrick, 1990)'
_diffrn_ambient_temperature 100(2)
_diffrn_measured_fraction_theta_full 0.994
_diffrn_measured_fraction_theta_max 0.994
_diffrn_measurement_device_type 'CCD area detector'
_diffrn_measurement_method 'phi and omega scans'
_diffrn_radiation_monochromator graphite
_diffrn_radiation_source 'fine-focus sealed tube'
_diffrn_radiation_type MoK\a
_diffrn_radiation_wavelength 0.71073
_diffrn_reflns_av_R_equivalents 0.0216
_diffrn_reflns_av_sigmaI/netI 0.0260
_diffrn_reflns_limit_h_max 9
_diffrn_reflns_limit_h_min -11
_diffrn_reflns_limit_k_max 13
_diffrn_reflns_limit_k_min -13
_diffrn_reflns_limit_l_max 12
_diffrn_reflns_limit_l_min -10
_diffrn_reflns_number 5643
_diffrn_reflns_theta_full 26.37
_diffrn_reflns_theta_max 26.37
_diffrn_reflns_theta_min 2.75
_exptl_absorpt_coefficient_mu 8.236
_exptl_absorpt_correction_T_max 0.1045
_exptl_absorpt_correction_T_min 0.0929
_exptl_absorpt_correction_type multi-scan
_exptl_absorpt_process_details SADABS
_exptl_crystal_colour green
_exptl_crystal_density_diffrn 1.983
_exptl_crystal_density_method 'not measured'
_exptl_crystal_description block
_exptl_crystal_F_000 588
_exptl_crystal_size_max 0.55
_exptl_crystal_size_mid 0.55
_exptl_crystal_size_min 0.50
_refine_diff_density_max 0.543
_refine_diff_density_min -0.446
_refine_diff_density_rms 0.088
_refine_ls_extinction_method none
_refine_ls_goodness_of_fit_ref 1.074
_refine_ls_hydrogen_treatment constr
_refine_ls_matrix_type full
_refine_ls_number_parameters 92
_refine_ls_number_reflns 2067
_refine_ls_number_restraints 0
_refine_ls_restrained_S_all 1.074
_refine_ls_R_factor_all 0.0224
_refine_ls_R_factor_gt 0.0198
_refine_ls_shift/su_max 0.001
_refine_ls_shift/su_mean 0.000
_refine_ls_structure_factor_coef Fsqd
_refine_ls_weighting_details 'calc w=1/[\s^2^(Fo^2^)+(0.0217P)^2^+0.4516P] where P=(Fo^2^+2Fc^2^)/3'
_refine_ls_weighting_scheme calc
_refine_ls_wR_factor_gt 0.0470
_refine_ls_wR_factor_ref 0.0479
_reflns_number_gt 1933
_reflns_number_total 2067
_reflns_threshold_expression >2sigma(I)
_cod_data_source_file b802012d.txt
_cod_data_source_block z:\s2519\work\s2519abs
_cod_depositor_comments
;
The following automatic conversions were performed:
'_symmetry_cell_setting' value 'Monoclinic' changed to 'monoclinic'
according to '/home/saulius/struct/CIF-dictionaries/cif_core.dic'
dictionary named 'cif_core.dic' version 2.4.1 from 2010-06-29.

Automatic conversion script
Id: cif_fix_enum 1527 2010-12-29 10:47:43Z saulius 
;
_cod_original_sg_symbol_H-M P2(1)/n
_cod_database_code 7004007

loop_
_symmetry_equiv_pos_as_xyz
'x, y, z'
'-x+1/2, y+1/2, -z+1/2'
'-x, -y, -z'
'x-1/2, -y-1/2, z-1/2'

loop_
_atom_site_label
_atom_site_type_symbol
_atom_site_fract_x
_atom_site_fract_y
_atom_site_fract_z
_atom_site_U_iso_or_equiv
_atom_site_adp_type
_atom_site_occupancy
_atom_site_symmetry_multiplicity
_atom_site_calc_flag
_atom_site_refinement_flags
_atom_site_disorder_assembly
_atom_site_disorder_group
Se1 Se 0.07909(2) 0.19667(2) 0.07323(2) 0.01232(7) Uani 1 1 d . . .
Se2 Se 0.03748(3) -0.06966(2) 0.22209(2) 0.01356(8) Uani 1 1 d . . .
Ni1 Ni 0.0000 0.0000 0.0000 0.01018(10) Uani 1 2 d S . .
P1 P 0.08459(6) 0.12079(5) 0.27171(5) 0.00992(13) Uani 1 1 d . . .
C1 C 0.2609(2) 0.1377(2) 0.3746(2) 0.0118(5) Uani 1 1 d . . .
H1 H 0.2759 0.2263 0.3973 0.014 Uiso 1 1 calc R . .
C2 C 0.2633(3) 0.0660(2) 0.5043(2) 0.0172(5) Uani 1 1 d . . .
H2A H 0.2517 -0.0214 0.4842 0.026 Uiso 1 1 calc R . .
H2B H 0.1836 0.0938 0.5509 0.026 Uiso 1 1 calc R . .
H2C H 0.3562 0.0797 0.5610 0.026 Uiso 1 1 calc R . .
C3 C 0.3836(3) 0.0961(2) 0.2993(2) 0.0181(5) Uani 1 1 d . . .
H3A H 0.4769 0.1054 0.3564 0.027 Uiso 1 1 calc R . .
H3B H 0.3834 0.1460 0.2190 0.027 Uiso 1 1 calc R . .
H3C H 0.3691 0.0100 0.2740 0.027 Uiso 1 1 calc R . .
C4 C -0.0539(3) 0.1882(2) 0.3622(2) 0.0142(5) Uani 1 1 d . . .
H4 H -0.0545 0.1405 0.4463 0.017 Uiso 1 1 calc R . .
C5 C -0.0191(3) 0.3215(2) 0.4009(3) 0.0245(6) Uani 1 1 d . . .
H5A H -0.0130 0.3698 0.3204 0.037 Uiso 1 1 calc R . .
H5B H 0.0741 0.3253 0.4593 0.037 Uiso 1 1 calc R . .
H5C H -0.0960 0.3546 0.4477 0.037 Uiso 1 1 calc R . .
C6 C -0.2044(3) 0.1771(2) 0.2816(3) 0.0195(5) Uani 1 1 d . . .
H6A H -0.2776 0.2070 0.3348 0.029 Uiso 1 1 calc R . .
H6B H -0.2240 0.0912 0.2580 0.029 Uiso 1 1 calc R . .
H6C H -0.2083 0.2260 0.2002 0.029 Uiso 1 1 calc R . .

loop_
_atom_site_aniso_label
_atom_site_aniso_U_11
_atom_site_aniso_U_22
_atom_site_aniso_U_33
_atom_site_aniso_U_23
_atom_site_aniso_U_13
_atom_site_aniso_U_12
Se1 0.01653(13) 0.01215(13) 0.00802(12) 0.00098(8) 0.00074(9) -0.00214(9)
Se2 0.02005(14) 0.01120(13) 0.00878(12) -0.00008(8) -0.00035(9) -0.00322(9)
Ni1 0.0116(2) 0.0115(2) 0.0072(2) -0.00059(14) 0.00027(15) -0.00113(15)
P1 0.0103(3) 0.0114(3) 0.0079(3) -0.0001(2) 0.0006(2) -0.0008(2)
C1 0.0116(11) 0.0142(11) 0.0095(11) -0.0001(8) 0.0007(9) -0.0019(9)
C2 0.0168(12) 0.0228(13) 0.0104(12) 0.0033(9) -0.0038(9) -0.0028(10)
C3 0.0122(11) 0.0212(13) 0.0209(13) -0.0008(10) 0.0023(10) 0.0017(10)
C4 0.0139(12) 0.0177(12) 0.0123(11) 0.0012(9) 0.0062(9) 0.0004(9)
C5 0.0263(15) 0.0180(13) 0.0321(15) -0.0074(11) 0.0146(12) 0.0004(11)
C6 0.0128(12) 0.0250(14) 0.0212(13) 0.0069(10) 0.0045(10) 0.0027(10)

loop_
_atom_type_symbol
_atom_type_description
_atom_type_scat_dispersion_real
_atom_type_scat_dispersion_imag
_atom_type_scat_source
C C 0.0033 0.0016 'International Tables Vol C Tables 4.2.6.8 and 6.1.1.4'
H H 0.0000 0.0000 'International Tables Vol C Tables 4.2.6.8 and 6.1.1.4'
P P 0.1023 0.0942 'International Tables Vol C Tables 4.2.6.8 and 6.1.1.4'
Ni Ni 0.3393 1.1124 'International Tables Vol C Tables 4.2.6.8 and 6.1.1.4'
Se Se -0.0929 2.2259 'International Tables Vol C Tables 4.2.6.8 and 6.1.1.4'

loop_
_geom_angle_atom_site_label_1
_geom_angle_atom_site_label_2
_geom_angle_atom_site_label_3
_geom_angle
_geom_angle_site_symmetry_1
_geom_angle_site_symmetry_3
_geom_angle_publ_flag
P1 Se1 Ni1 84.823(17) . . ?
P1 Se2 Ni1 84.830(17) . . ?
Se2 Ni1 Se2 180.0 . 3 ?
Se2 Ni1 Se1 90.263(9) . 3 ?
Se2 Ni1 Se1 89.736(9) 3 3 ?
Se2 Ni1 Se1 89.737(9) . . ?
Se2 Ni1 Se1 90.264(9) 3 . ?
Se1 Ni1 Se1 180.0 3 . ?
C1 P1 C4 108.00(11) . . ?
C1 P1 Se1 113.31(7) . . ?
C4 P1 Se1 112.41(8) . . ?
C1 P1 Se2 111.46(8) . . ?
C4 P1 Se2 111.60(8) . . ?
Se1 P1 Se2 99.99(2) . . ?
C3 C1 C2 110.72(19) . . ?
C3 C1 P1 110.86(15) . . ?
C2 C1 P1 110.18(15) . . ?
C3 C1 H1 108.3 . . ?
C2 C1 H1 108.3 . . ?
P1 C1 H1 108.3 . . ?
C1 C2 H2A 109.5 . . ?
C1 C2 H2B 109.5 . . ?
H2A C2 H2B 109.5 . . ?
C1 C2 H2C 109.5 . . ?
H2A C2 H2C 109.5 . . ?
H2B C2 H2C 109.5 . . ?
C1 C3 H3A 109.5 . . ?
C1 C3 H3B 109.5 . . ?
H3A C3 H3B 109.5 . . ?
C1 C3 H3C 109.5 . . ?
H3A C3 H3C 109.5 . . ?
H3B C3 H3C 109.5 . . ?
C6 C4 C5 111.0(2) . . ?
C6 C4 P1 110.77(17) . . ?
C5 C4 P1 111.85(17) . . ?
C6 C4 H4 107.7 . . ?
C5 C4 H4 107.7 . . ?
P1 C4 H4 107.7 . . ?
C4 C5 H5A 109.5 . . ?
C4 C5 H5B 109.5 . . ?
H5A C5 H5B 109.5 . . ?
C4 C5 H5C 109.5 . . ?
H5A C5 H5C 109.5 . . ?
H5B C5 H5C 109.5 . . ?
C4 C6 H6A 109.5 . . ?
C4 C6 H6B 109.5 . . ?
H6A C6 H6B 109.5 . . ?
C4 C6 H6C 109.5 . . ?
H6A C6 H6C 109.5 . . ?
H6B C6 H6C 109.5 . . ?

loop_
_geom_bond_atom_site_label_1
_geom_bond_atom_site_label_2
_geom_bond_distance
_geom_bond_site_symmetry_2
_geom_bond_publ_flag
Se1 P1 2.1703(6) . ?
Se1 Ni1 2.3591(3) . ?
Se2 P1 2.1728(6) . ?
Se2 Ni1 2.3566(3) . ?
Ni1 Se2 2.3566(3) 3 ?
Ni1 Se1 2.3591(3) 3 ?
P1 C1 1.826(2) . ?
P1 C4 1.834(2) . ?
C1 C3 1.525(3) . ?
C1 C2 1.528(3) . ?
C1 H1 1.0000 . ?
C2 H2A 0.9800 . ?
C2 H2B 0.9800 . ?
C2 H2C 0.9800 . ?
C3 H3A 0.9800 . ?
C3 H3B 0.9800 . ?
C3 H3C 0.9800 . ?
C4 C6 1.523(3) . ?
C4 C5 1.533(3) . ?
C4 H4 1.0000 . ?
C5 H5A 0.9800 . ?
C5 H5B 0.9800 . ?
C5 H5C 0.9800 . ?
C6 H6A 0.9800 . ?
C6 H6B 0.9800 . ?
C6 H6C 0.9800 . ?

loop_
_geom_torsion_atom_site_label_1
_geom_torsion_atom_site_label_2
_geom_torsion_atom_site_label_3
_geom_torsion_atom_site_label_4
_geom_torsion
_geom_torsion_site_symmetry_1
_geom_torsion_site_symmetry_2
_geom_torsion_site_symmetry_3
_geom_torsion_site_symmetry_4
_geom_torsion_publ_flag
P1 Se2 Ni1 Se2 116(2) . . . 3 ?
P1 Se2 Ni1 Se1 -174.340(17) . . . 3 ?
P1 Se2 Ni1 Se1 5.661(17) . . . . ?
P1 Se1 Ni1 Se2 -5.667(17) . . . . ?
P1 Se1 Ni1 Se2 174.334(17) . . . 3 ?
P1 Se1 Ni1 Se1 -80.1(18) . . . 3 ?
Ni1 Se1 P1 C1 124.95(8) . . . . ?
Ni1 Se1 P1 C4 -112.25(9) . . . . ?
Ni1 Se1 P1 Se2 6.243(19) . . . . ?
Ni1 Se2 P1 C1 -126.31(8) . . . . ?
Ni1 Se2 P1 C4 112.84(8) . . . . ?
Ni1 Se2 P1 Se1 -6.250(18) . . . . ?
C4 P1 C1 C3 -173.87(16) . . . . ?
Se1 P1 C1 C3 -48.66(18) . . . . ?
Se2 P1 C1 C3 63.20(17) . . . . ?
C4 P1 C1 C2 63.21(18) . . . . ?
Se1 P1 C1 C2 -171.58(14) . . . . ?
Se2 P1 C1 C2 -59.72(17) . . . . ?
C1 P1 C4 C6 180.00(16) . . . . ?
Se1 P1 C4 C6 54.26(18) . . . . ?
Se2 P1 C4 C6 -57.16(17) . . . . ?
C1 P1 C4 C5 55.6(2) . . . . ?
Se1 P1 C4 C5 -70.17(18) . . . . ?
Se2 P1 C4 C5 178.41(15) . . . . ?
